data_4001178
loop_
_publ_author_name
'Nilges, Tom'
'Messel, Julia'
'Bawohl, Melanie'
'Lange, Stefan'

_publ_section_title
;
 Silver(I) Chalcogenide Halides Ag19Te6Br7, Ag19Te6Br5.4I1.6, and
 Ag19Te5SeBr7
;
_journal_issue 12
_journal_name_full 'Chemistry of Materials'
_journal_page_first 4080
_journal_paper_doi 10.1021/cm800425u
_journal_volume 20
_journal_year 2008
_chemical_formula_sum 'Ag19 Br7 Te6'
_chemical_formula_weight 3374.5
_chemical_name_systematic ' ?'
_space_group_IT_number 166
_symmetry_cell_setting trigonal
_symmetry_space_group_name_Hall '-R 3 2"'
_symmetry_space_group_name_H-M 'R -3 m :H'
_cell_angle_alpha 90
_cell_angle_beta 90
_cell_angle_gamma 120
_cell_formula_units_Z 3
_cell_length_a 7.8548(9)
_cell_length_b 7.8548(9)
_cell_length_c 44.184(7)
_cell_measurement_reflns_used 1664
_cell_measurement_temperature 298
_cell_measurement_theta_max 26.86
_cell_measurement_theta_min 1.38
_cell_volume 2360.8(5)
_computing_publication_material '(Jana2000; Petricek and Dusek, 2000)'
_computing_structure_refinement '(Jana2000; Petricek and Dusek, 2000)'
_diffrn_ambient_temperature 298
_diffrn_measured_fraction_theta_full 0.97
_diffrn_measurement_device_type 'IPDS II'
_diffrn_radiation_monochromator graphite
_diffrn_radiation_source X-ray
_diffrn_radiation_type 'Mo K\a'
_diffrn_radiation_wavelength 0.71073
_diffrn_reflns_av_R_equivalents 0.0748
_diffrn_reflns_av_sigmaI/netI 0.0689
_diffrn_reflns_limit_h_max 9
_diffrn_reflns_limit_h_min -9
_diffrn_reflns_limit_k_max 9
_diffrn_reflns_limit_k_min -9
_diffrn_reflns_limit_l_max 54
_diffrn_reflns_limit_l_min -55
_diffrn_reflns_number 4146
_diffrn_reflns_theta_full 26.86
_diffrn_reflns_theta_max 26.86
_diffrn_reflns_theta_min 1.38
_exptl_absorpt_coefficient_mu 25.847
_exptl_absorpt_correction_T_max 0.456
_exptl_absorpt_correction_T_min 0.359
_exptl_absorpt_correction_type numerical
_exptl_crystal_colour 'dark grey'
_exptl_crystal_density_diffrn 7.1182
_exptl_crystal_F_000 4350
_exptl_crystal_size_max 0.04
_exptl_crystal_size_mid 0.025
_exptl_crystal_size_min 0.02
_refine_diff_density_max 2.52
_refine_diff_density_min -1.45
_refine_ls_extinction_coef 0.046(14)
_refine_ls_extinction_method 'B-C type 1 Gaussian isotropic (Becker & Coppens, 1974)'
_refine_ls_goodness_of_fit_gt 2.53
_refine_ls_goodness_of_fit_ref 1.82
_refine_ls_number_parameters 115
_refine_ls_number_reflns 668
_refine_ls_R_factor_all 0.1182
_refine_ls_R_factor_gt 0.0728
_refine_ls_shift/su_max 0.0092
_refine_ls_shift/su_mean 0.0027
_refine_ls_structure_factor_coef Fsqd
_refine_ls_weighting_details w=1/\s^2^(I)
_refine_ls_weighting_scheme sigma
_refine_ls_wR_factor_gt 0.0980
_refine_ls_wR_factor_ref 0.1018
_reflns_number_gt 380
_reflns_number_total 668
_reflns_threshold_expression I>2\s(I)
_cod_data_source_file cm800425u-file003.cif
_cod_data_source_block (Ag19Te6Br7_R-3m)
_cod_depositor_comments
;
The following automatic conversions were performed:

'_exptl_absorpt_correction_type' value 'Numerical' changed to
'numerical' according to
/home/saulius/struct/CIF-dictionaries/cif_core.dic dictionary named
'cif_core.dic' version 2.4.1 from 2010-06-29.

Automatic conversion script
Id: cif_fix_values 1715 2011-07-08 13:25:40Z adriana 
;
_cod_original_sg_symbol_H-M 'R -3 m'
_cod_database_code 4001178

loop_
_symmetry_equiv_pos_site_id
_symmetry_equiv_pos_as_xyz
1 x,y,z
2 -y,x-y,z
3 -y,-x,z
4 -x+y,-x,z
5 x,x-y,z
6 -x+y,y,z
7 -x,-y,-z
8 y,-x+y,-z
9 y,x,-z
10 x-y,x,-z
11 -x,-x+y,-z
12 x-y,-y,-z
13 1/3+x,2/3+y,2/3+z
14 1/3-y,2/3+x-y,2/3+z
15 1/3-y,2/3-x,2/3+z
16 1/3-x+y,2/3-x,2/3+z
17 1/3+x,2/3+x-y,2/3+z
18 1/3-x+y,2/3+y,2/3+z
19 1/3-x,2/3-y,2/3-z
20 1/3+y,2/3-x+y,2/3-z
21 1/3+y,2/3+x,2/3-z
22 1/3+x-y,2/3+x,2/3-z
23 1/3-x,2/3-x+y,2/3-z
24 1/3+x-y,2/3-y,2/3-z
25 2/3+x,1/3+y,1/3+z
26 2/3-y,1/3+x-y,1/3+z
27 2/3-y,1/3-x,1/3+z
28 2/3-x+y,1/3-x,1/3+z
29 2/3+x,1/3+x-y,1/3+z
30 2/3-x+y,1/3+y,1/3+z
31 2/3-x,1/3-y,1/3-z
32 2/3+y,1/3-x+y,1/3-z
33 2/3+y,1/3+x,1/3-z
34 2/3+x-y,1/3+x,1/3-z
35 2/3-x,1/3-x+y,1/3-z
36 2/3+x-y,1/3-y,1/3-z

loop_
_atom_site_label
_atom_site_type_symbol
_atom_site_fract_x
_atom_site_fract_y
_atom_site_fract_z
_atom_site_adp_type
_atom_site_U_iso_or_equiv
_atom_site_symmetry_multiplicity
_atom_site_occupancy
_atom_site_calc_flag
Te1 Te 0 1 0.05091(6) Uani 0.0598(11) 6 1 d
Te2 Te 0 1 0.16015(8) Uani 0.0767(14) 6 1 d
Te3 Te 0.333333 0.666667 0.00058(7) Uani 0.0560(11) 6 1 d
Br1 Br 0.5001(2) 1.0002(4) 0.09059(6) Uani 0.0490(11) 18 1 d
Br3 Br 0.333333 0.666667 0.166667 Uani 0.050(2) 3 1 d
Ag1 Ag 0.328(3) 1.305(3) 0.1415(6) Uani 0.292(10) 36 0.427(9) d
Ag3 Ag 0.777(3) 0.8884(15) 0.1106(4) Uani 0.303(11) 18 0.624(18) d
Ag4 Ag -0.007(5) 0.702(4) 0.0215(13) Uani 0.26(2) 36 0.312(18) d
Ag5 Ag 0.132(3) 0.868(3) -0.0036(7) Uani 0.23(5) 18 0.17(3) d
Ag6 Ag 0.1970(16) 0.8030(16) 0.0468(3) Uani 0.112(15) 18 0.25(2) d
Ag7 Ag 0.333333 0.666667 0.0553(5) Uani 0.123(9) 6 0.376(17) d
Ag8 Ag 0.2040(19) 0.408(4) -0.0424(8) Uani 0.240(17) 18 0.40(2) d
Ag9 Ag 0.333333 0.666667 -0.0562(2) Uani 0.080(7) 6 0.34(18) d

loop_
_atom_site_aniso_label
_atom_site_aniso_type_symbol
_atom_site_aniso_U_11
_atom_site_aniso_U_22
_atom_site_aniso_U_33
_atom_site_aniso_U_12
_atom_site_aniso_U_13
_atom_site_aniso_U_23
Te1 Te 0.0677(14) 0.0677(14) 0.0440(17) 0.0339(7) 0 0
Te2 Te 0.0824(17) 0.0824(17) 0.065(2) 0.0412(9) 0 0
Te3 Te 0.0438(12) 0.0438(12) 0.080(2) 0.0219(6) 0 0
Br1 Br 0.0463(11) 0.0492(17) 0.0524(14) 0.0246(8) 0.0004(6) 0.0008(13)
Br3 Br 0.055(3) 0.055(3) 0.040(3) 0.0273(13) 0 0
Ag1 Ag 0.227(14) 0.177(11) 0.339(15) 0.001(8) 0.107(11) 0.118(9)
Ag3 Ag 0.289(15) 0.410(18) 0.170(10) 0.144(8) -0.144(11) -0.072(6)
Ag4 Ag 0.20(2) 0.084(14) 0.45(5) 0.038(15) 0.18(3) 0.01(2)
Ag5 Ag 0.42(7) 0.42(7) 0.10(2) 0.39(7) -0.010(8) 0.010(8)
Ag6 Ag 0.148(19) 0.148(19) 0.082(10) 0.10(2) 0.005(4) -0.005(4)
Ag7 Ag 0.160(13) 0.160(13) 0.049(8) 0.080(6) 0 0
Ag8 Ag 0.34(3) 0.152(17) 0.17(2) 0.076(9) -0.019(6) -0.038(12)
Ag9 Ag 0.109(10) 0.109(10) 0.024(6) 0.054(5) 0 0

loop_
_atom_type_symbol
_atom_type_scat_dispersion_real
_atom_type_scat_dispersion_imag
_atom_type_scat_source
_atom_type_scat_Cromer_Mann_a1
_atom_type_scat_Cromer_Mann_b1
_atom_type_scat_Cromer_Mann_a2
_atom_type_scat_Cromer_Mann_b2
_atom_type_scat_Cromer_Mann_a3
_atom_type_scat_Cromer_Mann_b3
_atom_type_scat_Cromer_Mann_a4
_atom_type_scat_Cromer_Mann_b4
_atom_type_scat_Cromer_Mann_c
Br -0.290 2.460 'International Tables Vol C Tables  4.2.6.8 and 6.1.1.4' 17.1789 2.1723 5.2358 16.579599 5.6377 0.2609 3.9851 41.4328 2.9557
Ag -0.897 1.102 'International Tables Vol C Tables  4.2.6.8 and 6.1.1.4' 19.2808 0.6446 16.688499 7.4726 4.8045 24.6605 1.0463 99.815598 5.179
Te -0.531 1.675 'International Tables Vol C Tables  4.2.6.8 and 6.1.1.4' 19.964399 4.81742 19.0138 0.420885 6.14487 28.5284 2.5239 70.840302 4.352

loop_
_geom_bond_atom_site_label_1
_geom_bond_atom_site_label_2
_geom_bond_site_symmetry_2
_geom_bond_distance
_geom_bond_publ_flag
Ag1 Te2 . 2.622(19) yes
Ag1 Te2 19_575 2.91(3) yes
Ag1 Br1 4_575 2.68(2) yes
Ag3 Te2 1_655 2.665(19) yes
Ag3 Br1 . 2.86(2) yes
Ag3 Br1 4_565 2.860(11) yes
Ag4 Te1 . 2.66(5) yes
Ag4 Te3 . 2.97(5) yes
Ag4 Te3 7_565 2.91(3) yes
Ag5 Te1 7_575 2.76(3) yes
Ag5 Te3 . 2.74(3) yes
Ag6 Te1 . 2.687(15) yes
Ag6 Te3 . 2.759(15) yes
Ag6 Br1 . 2.849(12) yes
Ag6 Br1 2_665 2.849(12) yes
Ag7 Te3 . 2.42(2) yes
Ag7 Br1 . 2.753(13) yes
Ag7 Br1 2_665 2.753(13) yes
Ag7 Br1 4_565 2.753(13) yes
Ag8 Te1 7_565 2.80(3) yes
Ag8 Te3 . 2.59(3) yes
Ag8 Br1 8_455 2.96(3) yes
Ag8 Br1 10_655 2.96(3) yes
Ag9 Te3 . 2.509(11) yes
Ag9 Br1 7_675 2.729(6) yes
Ag9 Br1 8_455 2.729(6) yes
Ag9 Br1 10_655 2.729(7) yes
